data_7109062
loop_
_publ_author_name
'Piotr P. Cholewa'
'Christine M. Beavers'
'Simon J. Teat'
'Scott J. Dalgarno'

_publ_section_title
;
 Directed assembly via selectively positioned host functionality
;
_journal_name_full Chem.Commun.
_journal_page_first 3203
_journal_paper_doi 10.1039/c3cc40564h
_journal_volume 49
_journal_year 2013
_chemical_formula_sum 'C107 H118 Cd2 N6 O23'
_chemical_formula_weight 2080.87
_chemical_name_common PCH244
_chemical_name_systematic
;
?
;
_space_group_IT_number 14
_symmetry_cell_setting monoclinic
_symmetry_space_group_name_Hall '-P 2yn'
_symmetry_space_group_name_H-M 'P 1 21/n 1'
_atom_sites_solution_hydrogens geom
_atom_sites_solution_primary direct
_atom_sites_solution_secondary difmap
_audit_creation_method SHELXL-97
_cell_angle_alpha 90.00
_cell_angle_beta 98.402(4)
_cell_angle_gamma 90.00
_cell_formula_units_Z 4
_cell_length_a 19.2266(10)
_cell_length_b 24.9668(14)
_cell_length_c 20.7082(12)
_cell_measurement_reflns_used 9676
_cell_measurement_temperature 100(2)
_cell_measurement_theta_max 31.15
_cell_measurement_theta_min 2.31
_cell_volume 9833.8(9)
_computing_cell_refinement 'Bruker SAINT'
_computing_data_collection 'Bruker APEX2'
_computing_data_reduction 'Bruker SAINT'
_computing_molecular_graphics 'X-Seed (Barbour, 2001)'
_computing_publication_material 'local program'
_computing_structure_refinement 'SHELXL-97 (Sheldrick, 2008)'
_computing_structure_solution 'SHELXS-97 (Sheldrick, 2008)'
_diffrn_ambient_temperature 100(2)
_diffrn_measured_fraction_theta_full 0.983
_diffrn_measured_fraction_theta_max 0.983
_diffrn_measurement_device_type 'Bruker APEX II CCD Diffractometer'
_diffrn_measurement_method '\w rotation with narrow frames'
_diffrn_radiation_monochromator 'Silicon 111'
_diffrn_radiation_source 'Advanced Light Source station 11.3.1'
_diffrn_radiation_type Synchrotron
_diffrn_radiation_wavelength 0.77490
_diffrn_reflns_av_R_equivalents 0.0455
_diffrn_reflns_av_sigmaI/netI 0.0488
_diffrn_reflns_limit_h_max 25
_diffrn_reflns_limit_h_min -18
_diffrn_reflns_limit_k_max 33
_diffrn_reflns_limit_k_min -24
_diffrn_reflns_limit_l_max 27
_diffrn_reflns_limit_l_min -27
_diffrn_reflns_number 71162
_diffrn_reflns_theta_full 31.19
_diffrn_reflns_theta_max 31.19
_diffrn_reflns_theta_min 1.92
_exptl_absorpt_coefficient_mu 0.510
_exptl_absorpt_correction_T_max 0.9799
_exptl_absorpt_correction_T_min 0.9229
_exptl_absorpt_correction_type multi-scan
_exptl_absorpt_process_details 'SADABS 2004 Bruker AXS, Madison, WI'
_exptl_crystal_colour Colourless
_exptl_crystal_density_diffrn 1.406
_exptl_crystal_density_method 'not measured'
_exptl_crystal_description Block
_exptl_crystal_F_000 4328
_exptl_crystal_size_max 0.16
_exptl_crystal_size_mid 0.04
_exptl_crystal_size_min 0.04
_refine_diff_density_max 2.034
_refine_diff_density_min -2.911
_refine_diff_density_rms 0.108
_refine_ls_extinction_method none
_refine_ls_goodness_of_fit_ref 1.034
_refine_ls_hydrogen_treatment constr
_refine_ls_matrix_type full
_refine_ls_number_parameters 1232
_refine_ls_number_reflns 24200
_refine_ls_number_restraints 16
_refine_ls_restrained_S_all 1.038
_refine_ls_R_factor_all 0.0956
_refine_ls_R_factor_gt 0.0671
_refine_ls_shift/su_max 0.002
_refine_ls_shift/su_mean 0.000
_refine_ls_structure_factor_coef Fsqd
_refine_ls_weighting_details 'calc w=1/[\s^2^(Fo^2^)+(0.1102P)^2^+17.6529P] where P=(Fo^2^+2Fc^2^)/3'
_refine_ls_weighting_scheme calc
_refine_ls_wR_factor_gt 0.1879
_refine_ls_wR_factor_ref 0.2121
_reflns_number_gt 16891
_reflns_number_total 24200
_reflns_threshold_expression >2sigma(I)
_cod_data_source_file c3cc40564h.txt
_cod_data_source_block PCH244
_cod_original_sg_symbol_H-M P21/n
_cod_database_code 7109062

loop_
_symmetry_equiv_pos_as_xyz
'x, y, z'
'-x+1/2, y+1/2, -z+1/2'
'-x, -y, -z'
'x-1/2, -y-1/2, z-1/2'

loop_
_atom_site_label
_atom_site_type_symbol
_atom_site_fract_x
_atom_site_fract_y
_atom_site_fract_z
_atom_site_U_iso_or_equiv
_atom_site_adp_type
_atom_site_occupancy
_atom_site_symmetry_multiplicity
_atom_site_calc_flag
_atom_site_refinement_flags
_atom_site_disorder_assembly
_atom_site_disorder_group
Cd1 Cd 0.445673(17) 0.644835(12) 0.429633(14) 0.03821(9) Uani 1 1 d . . .
Cd2 Cd 0.975918(19) 0.644554(13) 0.453769(16) 0.04364(10) Uani 1 1 d . . .
O1 O 0.55867(13) 0.60684(11) 0.05972(12) 0.0310(5) Uani 1 1 d . . .
O2 O 0.67999(14) 0.66330(12) 0.06891(14) 0.0346(6) Uani 1 1 d . . .
H2O H 0.6408 0.6488 0.0702 0.042 Uiso 1 1 calc R . .
O3 O 0.79275(13) 0.58551(11) 0.06981(12) 0.0318(6) Uani 1 1 d . . .
O4 O 0.67757(14) 0.53196(12) 0.09536(13) 0.0361(6) Uani 1 1 d . . .
H4O H 0.7159 0.5471 0.0922 0.043 Uiso 1 1 calc R . .
O5 O 0.47660(18) 0.59334(13) 0.34337(14) 0.0445(7) Uani 1 1 d . . .
O6 O 0.48107(18) 0.68049(13) 0.33334(15) 0.0442(7) Uani 1 1 d . . .
O7 O 0.9384(2) 0.67765(15) 0.34274(17) 0.0551(9) Uani 1 1 d . . .
O8 O 0.9524(2) 0.59259(15) 0.35991(17) 0.0670(12) Uani 1 1 d . . .
O9 O 0.79688(15) 0.91045(13) 0.62078(18) 0.0476(8) Uani 1 1 d D . .
O10 O 0.67605(16) 0.93450(13) 0.53930(17) 0.0452(7) Uani 1 1 d . . .
H10O H 0.7139 0.9248 0.5617 0.054 Uiso 1 1 calc R . .
O11 O 0.56954(14) 0.92078(12) 0.62783(16) 0.0417(7) Uani 1 1 d D . .
O12 O 0.69143(14) 0.87471(12) 0.69259(16) 0.0407(7) Uani 1 1 d . . .
H12O H 0.6526 0.8828 0.6707 0.049 Uiso 1 1 calc R . .
O13 O 0.9118(4) 0.6792(2) 0.5720(3) 0.136(3) Uani 1 1 d . . .
O14 O 0.9162(2) 0.71503(17) 0.4790(2) 0.0740(12) Uani 1 1 d . . .
O15 O 0.43277(19) 0.73030(15) 0.45340(18) 0.0559(9) Uani 1 1 d . . .
O16 O 0.4371(2) 0.69346(15) 0.5507(2) 0.0608(9) Uani 1 1 d . . .
O17 O 0.56421(18) 0.64946(13) 0.47706(17) 0.0474(7) Uani 1 1 d . . .
O18 O 0.8948(2) 0.58896(14) 0.49614(19) 0.0570(9) Uani 1 1 d . . .
O19 O 0.7903(2) 0.59273(19) 0.3972(2) 0.0798(13) Uani 1 1 d . . .
O20 O 0.9448(2) 0.77674(17) 0.2949(2) 0.0742(12) Uani 1 1 d . . .
O21 O 0.4253(6) 0.6420(4) 0.6637(5) 0.078(2) Uani 0.50 1 d P A 1
O22 O 0.9841(5) 0.6596(4) 0.6987(4) 0.0871(19) Uani 0.60 1 d P B 1
O23 O 0.4382(3) 0.7923(3) 0.3156(4) 0.128(2) Uani 1 1 d . . .
N00H N 1.0852(2) 0.68536(14) 0.45649(17) 0.0401(8) Uani 1 1 d . . .
N00K N 0.3312(2) 0.61055(16) 0.40566(18) 0.0444(9) Uani 1 1 d . . .
N00L N 1.0595(2) 0.59436(14) 0.52117(18) 0.0432(8) Uani 1 1 d . . .
N00M N 0.7302(2) 0.64857(16) 0.3243(2) 0.0459(9) Uani 1 1 d . . .
N00N N 0.4364(2) 0.57354(16) 0.49757(18) 0.0454(9) Uani 1 1 d . . .
N00R N 0.6391(2) 0.71480(18) 0.5212(2) 0.0538(10) Uani 1 1 d . . .
C1 C 0.54088(18) 0.56822(16) 0.16243(19) 0.0314(8) Uani 1 1 d . . .
C2 C 0.52413(18) 0.57631(16) 0.22448(18) 0.0316(8) Uani 1 1 d . . .
H2 H 0.5205 0.5463 0.2520 0.038 Uiso 1 1 calc R . .
C3 C 0.51265(18) 0.62707(17) 0.24726(18) 0.0320(8) Uani 1 1 d . . .
C4 C 0.52210(19) 0.67149(16) 0.20852(18) 0.0312(8) Uani 1 1 d . . .
H4 H 0.5165 0.7065 0.2249 0.037 Uiso 1 1 calc R . .
C5 C 0.53959(18) 0.66499(17) 0.14641(19) 0.0315(8) Uani 1 1 d . . .
C6 C 0.54570(18) 0.61291(16) 0.12367(18) 0.0304(7) Uani 1 1 d . . .
C7 C 0.55378(19) 0.71362(16) 0.10669(19) 0.0335(8) Uani 1 1 d . . .
H7A H 0.5462 0.7041 0.0598 0.040 Uiso 1 1 calc R . .
H7B H 0.5200 0.7423 0.1135 0.040 Uiso 1 1 calc R . .
C8 C 0.6277(2) 0.73447(16) 0.12516(18) 0.0313(8) Uani 1 1 d . . .
C9 C 0.6400(2) 0.78048(16) 0.1627(2) 0.0374(9) Uani 1 1 d . . .
H9 H 0.6013 0.7987 0.1764 0.045 Uiso 1 1 calc R . .
C10 C 0.7073(2) 0.80036(17) 0.1807(2) 0.0411(9) Uani 1 1 d . . .
H10 H 0.7146 0.8322 0.2058 0.049 Uiso 1 1 calc R . .
C11 C 0.7639(2) 0.77323(17) 0.1617(2) 0.0382(9) Uani 1 1 d . . .
H11 H 0.8101 0.7868 0.1741 0.046 Uiso 1 1 calc R . .
C12 C 0.75438(19) 0.72687(15) 0.12522(18) 0.0307(7) Uani 1 1 d . . .
C13 C 0.68568(19) 0.70794(15) 0.10667(17) 0.0291(7) Uani 1 1 d . . .
C14 C 0.8158(2) 0.69693(16) 0.10465(19) 0.0335(8) Uani 1 1 d . . .
H14A H 0.8558 0.7218 0.1045 0.040 Uiso 1 1 calc R . .
H14B H 0.8025 0.6832 0.0597 0.040 Uiso 1 1 calc R . .
C15 C 0.83827(18) 0.65047(16) 0.15014(18) 0.0307(8) Uani 1 1 d . . .
C16 C 0.87229(19) 0.66081(17) 0.21315(19) 0.0333(8) Uani 1 1 d . . .
H16 H 0.8825 0.6968 0.2263 0.040 Uiso 1 1 calc R . .
C17 C 0.89153(19) 0.61918(17) 0.25716(18) 0.0332(8) Uani 1 1 d . . .
C18 C 0.87401(19) 0.56686(17) 0.23896(19) 0.0346(8) Uani 1 1 d . . .
H18 H 0.8855 0.5387 0.2695 0.042 Uiso 1 1 calc R . .
C19 C 0.83990(19) 0.55514(16) 0.17663(19) 0.0316(8) Uani 1 1 d . . .
C20 C 0.82553(18) 0.59742(16) 0.13254(18) 0.0300(7) Uani 1 1 d . . .
C21 C 0.8180(2) 0.49851(16) 0.1592(2) 0.0353(8) Uani 1 1 d . . .
H21A H 0.8553 0.4737 0.1790 0.042 Uiso 1 1 calc R . .
H21B H 0.8129 0.4942 0.1112 0.042 Uiso 1 1 calc R . .
C22 C 0.74925(19) 0.48353(15) 0.18242(19) 0.0313(7) Uani 1 1 d . . .
C23 C 0.7494(2) 0.45107(16) 0.2367(2) 0.0360(8) Uani 1 1 d . . .
H23 H 0.7929 0.4383 0.2590 0.043 Uiso 1 1 calc R . .
C24 C 0.6877(2) 0.43679(17) 0.2591(2) 0.0399(9) Uani 1 1 d . . .
H24 H 0.6888 0.4139 0.2958 0.048 Uiso 1 1 calc R . .
C25 C 0.6249(2) 0.45614(16) 0.2277(2) 0.0366(8) Uani 1 1 d . . .
H25 H 0.5825 0.4469 0.2435 0.044 Uiso 1 1 calc R . .
C26 C 0.6220(2) 0.48888(15) 0.17341(19) 0.0316(7) Uani 1 1 d . . .
C27 C 0.6846(2) 0.50219(15) 0.15053(18) 0.0309(7) Uani 1 1 d . . .
C28 C 0.55367(19) 0.51170(16) 0.1399(2) 0.0329(8) Uani 1 1 d . . .
H28A H 0.5145 0.4884 0.1487 0.039 Uiso 1 1 calc R . .
H28B H 0.5542 0.5119 0.0921 0.039 Uiso 1 1 calc R . .
C29 C 0.4890(2) 0.63424(18) 0.31193(19) 0.0352(8) Uani 1 1 d . . .
C30 C 0.9299(2) 0.6306(2) 0.3239(2) 0.0403(9) Uani 1 1 d . . .
C31 C 0.4969(2) 0.5953(2) 0.0137(2) 0.0453(11) Uani 1 1 d . . .
H31A H 0.4564 0.6153 0.0262 0.054 Uiso 1 1 calc R . .
H31B H 0.4862 0.5566 0.0151 0.054 Uiso 1 1 calc R . .
C32 C 0.5065(3) 0.6100(4) -0.0519(2) 0.078(2) Uani 1 1 d . . .
H32A H 0.4742 0.5863 -0.0805 0.094 Uiso 1 1 calc R . .
H32B H 0.4864 0.6465 -0.0582 0.094 Uiso 1 1 calc R . .
C33 C 0.5650(4) 0.6115(5) -0.0795(3) 0.124(4) Uani 1 1 d . . .
H33A H 0.5876 0.5760 -0.0714 0.149 Uiso 1 1 calc R . .
H33B H 0.5965 0.6377 -0.0542 0.149 Uiso 1 1 calc R . .
C34 C 0.5664(3) 0.6237(2) -0.1485(2) 0.0547(12) Uani 1 1 d . . .
H34A H 0.5257 0.6071 -0.1752 0.082 Uiso 1 1 calc R . .
H34B H 0.6098 0.6097 -0.1617 0.082 Uiso 1 1 calc R . .
H34C H 0.5645 0.6626 -0.1549 0.082 Uiso 1 1 calc R . .
C35 C 0.8400(2) 0.57277(19) 0.0241(2) 0.0382(9) Uani 1 1 d . . .
H35A H 0.8666 0.5397 0.0377 0.046 Uiso 1 1 calc R . .
H35B H 0.8739 0.6023 0.0221 0.046 Uiso 1 1 calc R . .
C36 C 0.7962(2) 0.56478(19) -0.0420(2) 0.0415(9) Uani 1 1 d . . .
H36A H 0.7583 0.5388 -0.0374 0.050 Uiso 1 1 calc R . .
H36B H 0.8262 0.5489 -0.0719 0.050 Uiso 1 1 calc R . .
C37 C 0.7630(2) 0.61575(19) -0.0729(2) 0.0436(10) Uani 1 1 d . . .
H37A H 0.7282 0.6061 -0.1112 0.052 Uiso 1 1 calc R . .
H37B H 0.7376 0.6341 -0.0410 0.052 Uiso 1 1 calc R . .
C38 C 0.8163(3) 0.6539(2) -0.0943(3) 0.0529(12) Uani 1 1 d . . .
H38A H 0.8471 0.6674 -0.0559 0.079 Uiso 1 1 calc R . .
H38B H 0.7918 0.6839 -0.1181 0.079 Uiso 1 1 calc R . .
H38C H 0.8446 0.6350 -0.1228 0.079 Uiso 1 1 calc R . .
C39 C 0.83325(19) 0.81964(18) 0.6434(2) 0.0365(8) Uani 1 1 d . . .
C40 C 0.8583(2) 0.77263(18) 0.6201(2) 0.0388(9) Uani 1 1 d . . .
H40 H 0.8691 0.7434 0.6492 0.047 Uiso 1 1 calc R . .
C41 C 0.8680(2) 0.76697(19) 0.5555(2) 0.0427(10) Uani 1 1 d . . .
C42 C 0.8490(2) 0.8088(2) 0.5127(2) 0.0442(10) Uani 1 1 d . . .
H42 H 0.8536 0.8045 0.4679 0.053 Uiso 1 1 calc R . .
C43 C 0.8238(2) 0.85595(19) 0.5330(2) 0.0431(10) Uani 1 1 d . . .
C44 C 0.8187(2) 0.86190(17) 0.5989(2) 0.0393(9) Uani 1 1 d . . .
C45 C 0.7995(2) 0.8997(2) 0.4837(3) 0.0543(13) Uani 1 1 d . . .
H45A H 0.8036 0.9349 0.5060 0.065 Uiso 1 1 calc R . .
H45B H 0.8306 0.9002 0.4496 0.065 Uiso 1 1 calc R . .
C46 C 0.7243(2) 0.8916(2) 0.4518(2) 0.0466(11) Uani 1 1 d . . .
C47 C 0.7105(3) 0.8656(2) 0.3918(3) 0.0536(12) Uani 1 1 d . . .
H47 H 0.7487 0.8535 0.3713 0.064 Uiso 1 1 calc R . .
C48 C 0.6423(3) 0.8571(2) 0.3614(3) 0.0564(13) Uani 1 1 d . . .
H48 H 0.6337 0.8395 0.3203 0.068 Uiso 1 1 calc R C .
C49 C 0.5869(3) 0.8747(2) 0.3917(2) 0.0512(11) Uani 1 1 d . . .
H49 H 0.5401 0.8691 0.3708 0.061 Uiso 1 1 calc R . .
C50 C 0.5978(2) 0.90000(19) 0.4516(2) 0.0430(10) Uani 1 1 d . . .
C51 C 0.6673(2) 0.90827(19) 0.4817(2) 0.0432(10) Uani 1 1 d . . .
C52 C 0.5374(2) 0.91671(19) 0.4872(2) 0.0445(10) Uani 1 1 d . D .
H52A H 0.5504 0.9496 0.5129 0.053 Uiso 1 1 calc R . .
H52B H 0.4953 0.9247 0.4551 0.053 Uiso 1 1 calc R . .
C53 C 0.5209(2) 0.87209(19) 0.5323(2) 0.0392(9) Uani 1 1 d . . .
C54 C 0.4910(2) 0.82539(19) 0.5059(2) 0.0393(9) Uani 1 1 d . D .
H54 H 0.4789 0.8226 0.4599 0.047 Uiso 1 1 calc R . .
C55 C 0.47801(19) 0.78244(18) 0.5446(2) 0.0368(9) Uani 1 1 d . . .
C56 C 0.49930(19) 0.78519(17) 0.6118(2) 0.0361(8) Uani 1 1 d . D .
H56 H 0.4922 0.7553 0.6385 0.043 Uiso 1 1 calc R . .
C57 C 0.53060(19) 0.83095(18) 0.6401(2) 0.0354(8) Uani 1 1 d . . .
C58 C 0.53914(19) 0.87479(18) 0.6000(2) 0.0365(8) Uani 1 1 d . D .
C59 C 0.5584(2) 0.83041(19) 0.7126(2) 0.0385(9) Uani 1 1 d . D .
H59A H 0.5661 0.8676 0.7286 0.046 Uiso 1 1 calc R . .
H59B H 0.5234 0.8135 0.7368 0.046 Uiso 1 1 calc R . .
C60 C 0.6268(2) 0.79962(17) 0.72492(19) 0.0342(8) Uani 1 1 d . . .
C61 C 0.6286(2) 0.74710(18) 0.7473(2) 0.0395(9) Uani 1 1 d . D .
H61 H 0.5863 0.7303 0.7552 0.047 Uiso 1 1 calc R . .
C62 C 0.6912(2) 0.71880(19) 0.7581(2) 0.0447(10) Uani 1 1 d . . .
H62 H 0.6916 0.6828 0.7729 0.054 Uiso 1 1 calc R D .
C63 C 0.7535(2) 0.74323(18) 0.7473(2) 0.0403(9) Uani 1 1 d . D .
H63 H 0.7964 0.7239 0.7556 0.048 Uiso 1 1 calc R . .
C64 C 0.7538(2) 0.79527(17) 0.72464(19) 0.0355(8) Uani 1 1 d . . .
C65 C 0.6895(2) 0.82311(17) 0.71278(19) 0.0345(8) Uani 1 1 d . D .
C66 C 0.8208(2) 0.82296(19) 0.7134(2) 0.0399(9) Uani 1 1 d . D .
H66A H 0.8185 0.8611 0.7261 0.048 Uiso 1 1 calc R . .
H66B H 0.8610 0.8064 0.7417 0.048 Uiso 1 1 calc R . .
C67 C 0.8999(3) 0.7169(2) 0.5340(3) 0.0535(12) Uani 1 1 d . . .
C68 C 0.4464(2) 0.7322(2) 0.5151(2) 0.0455(10) Uani 1 1 d . D .
C70 C 0.8142(6) 0.9794(5) 0.6994(7) 0.0650(10) Uani 0.50 1 d PD C 1
H70A H 0.7833 1.0056 0.6732 0.078 Uiso 0.50 1 calc PR C 1
H70B H 0.7845 0.9567 0.7234 0.078 Uiso 0.50 1 calc PR C 1
C71 C 0.8699(6) 1.0100(4) 0.7493(6) 0.0650(10) Uani 0.50 1 d PD C 1
H71A H 0.8961 0.9830 0.7782 0.078 Uiso 0.50 1 calc PR C 1
H71B H 0.9039 1.0272 0.7242 0.078 Uiso 0.50 1 calc PR C 1
C72 C 0.8433(6) 1.0541(4) 0.7940(7) 0.0650(10) Uani 0.50 1 d PD C 1
H72A H 0.8837 1.0701 0.8217 0.097 Uiso 0.50 1 calc PR C 1
H72B H 0.8117 1.0378 0.8214 0.097 Uiso 0.50 1 calc PR C 1
H72C H 0.8180 1.0819 0.7666 0.097 Uiso 0.50 1 calc PR C 1
C73 C 0.5187(3) 0.9588(2) 0.6459(4) 0.0732(9) Uani 0.50 1 d PD D 1
H73A H 0.4938 0.9431 0.6800 0.088 Uiso 0.50 1 calc PR D 1
H73B H 0.4835 0.9673 0.6075 0.088 Uiso 0.50 1 calc PR D 1
C74 C 0.5561(3) 1.0084(3) 0.6710(3) 0.0732(9) Uani 0.50 1 d PD D 1
H74A H 0.5876 1.0200 0.6398 0.088 Uiso 0.50 1 calc PR D 1
H74B H 0.5213 1.0372 0.6737 0.088 Uiso 0.50 1 calc PR D 1
C75 C 0.5977(3) 1.0009(3) 0.7354(3) 0.0732(9) Uani 0.50 1 d PD D 1
H75A H 0.6312 0.9708 0.7343 0.088 Uiso 0.50 1 calc PR D 1
H75B H 0.5666 0.9926 0.7681 0.088 Uiso 0.50 1 calc PR D 1
C76 C 0.6387(6) 1.0546(5) 0.7534(7) 0.0732(9) Uani 0.50 1 d PD D 1
H76A H 0.6673 1.0511 0.7964 0.110 Uiso 0.50 1 calc PR D 1
H76B H 0.6051 1.0840 0.7544 0.110 Uiso 0.50 1 calc PR D 1
H76C H 0.6694 1.0623 0.7206 0.110 Uiso 0.50 1 calc PR D 1
C77 C 0.5914(3) 0.6953(2) 0.4774(3) 0.0564(13) Uani 1 1 d . . .
H77 H 0.5749 0.7180 0.4416 0.068 Uiso 1 1 calc R . .
C78 C 0.6659(5) 0.6808(3) 0.5794(4) 0.107(3) Uani 1 1 d . . .
H78A H 0.6570 0.6990 0.6193 0.161 Uiso 1 1 calc R . .
H78B H 0.7166 0.6751 0.5811 0.161 Uiso 1 1 calc R . .
H78C H 0.6417 0.6461 0.5758 0.161 Uiso 1 1 calc R . .
C79 C 0.6657(3) 0.7674(2) 0.5276(4) 0.0761(19) Uani 1 1 d . . .
H79A H 0.6483 0.7879 0.4882 0.114 Uiso 1 1 calc R . .
H79B H 0.7172 0.7663 0.5334 0.114 Uiso 1 1 calc R . .
H79C H 0.6502 0.7845 0.5656 0.114 Uiso 1 1 calc R . .
C80 C 1.0972(3) 0.72896(19) 0.4250(2) 0.0496(11) Uani 1 1 d . . .
H80 H 1.0588 0.7463 0.3993 0.059 Uiso 1 1 calc R . .
C81 C 1.1651(3) 0.7512(2) 0.4276(2) 0.0510(11) Uani 1 1 d . . .
H81 H 1.1721 0.7830 0.4041 0.061 Uiso 1 1 calc R . .
C82 C 1.2197(3) 0.7267(2) 0.4641(2) 0.0470(10) Uani 1 1 d . . .
H82 H 1.2656 0.7415 0.4668 0.056 Uiso 1 1 calc R . .
C83 C 1.2092(2) 0.67985(18) 0.4977(2) 0.0404(9) Uani 1 1 d . . .
C84 C 1.1403(2) 0.66047(17) 0.4930(2) 0.0377(9) Uani 1 1 d . . .
C85 C 1.2657(3) 0.65111(19) 0.5354(2) 0.0451(10) Uani 1 1 d . . .
H85 H 1.3124 0.6644 0.5390 0.054 Uiso 1 1 calc R . .
C86 C 1.2526(3) 0.6058(2) 0.5652(2) 0.0469(11) Uani 1 1 d . . .
H86 H 1.2908 0.5869 0.5892 0.056 Uiso 1 1 calc R . .
C87 C 1.1838(3) 0.58460(18) 0.5625(2) 0.0431(10) Uani 1 1 d . . .
C88 C 1.1263(2) 0.61199(16) 0.5262(2) 0.0386(9) Uani 1 1 d . . .
C89 C 1.1678(3) 0.53692(19) 0.5931(2) 0.0503(11) Uani 1 1 d . . .
H89 H 1.2045 0.5167 0.6174 0.060 Uiso 1 1 calc R . .
C90 C 1.1014(3) 0.51974(19) 0.5884(2) 0.0533(12) Uani 1 1 d . . .
H90 H 1.0907 0.4877 0.6097 0.064 Uiso 1 1 calc R . .
C91 C 1.0475(3) 0.54963(19) 0.5515(2) 0.0521(12) Uani 1 1 d . . .
H91 H 1.0005 0.5370 0.5484 0.062 Uiso 1 1 calc R . .
C92 C 0.4858(3) 0.5582(2) 0.5453(3) 0.0558(12) Uani 1 1 d . . .
H92 H 0.5278 0.5786 0.5538 0.067 Uiso 1 1 calc R . .
C93 C 0.4784(4) 0.5130(2) 0.5838(3) 0.0651(15) Uani 1 1 d . . .
H93 H 0.5141 0.5035 0.6185 0.078 Uiso 1 1 calc R . .
C94 C 0.4186(4) 0.4829(2) 0.5704(3) 0.0643(15) Uani 1 1 d . . .
H94 H 0.4133 0.4514 0.5950 0.077 Uiso 1 1 calc R . .
C95 C 0.3657(3) 0.4982(2) 0.5208(3) 0.0576(14) Uani 1 1 d . . .
C96 C 0.3765(3) 0.54477(19) 0.4851(2) 0.0474(11) Uani 1 1 d . . .
C97 C 0.3012(4) 0.4699(2) 0.5051(3) 0.0697(17) Uani 1 1 d . . .
H97 H 0.2951 0.4371 0.5269 0.084 Uiso 1 1 calc R . .
C98 C 0.2488(4) 0.4879(2) 0.4609(3) 0.0696(17) Uani 1 1 d . . .
H98 H 0.2061 0.4683 0.4527 0.083 Uiso 1 1 calc R . .
C99 C 0.2567(3) 0.5362(2) 0.4259(3) 0.0567(13) Uani 1 1 d . . .
C100 C 0.3216(3) 0.5641(2) 0.4367(2) 0.0497(11) Uani 1 1 d . . .
C101 C 0.2027(3) 0.5591(3) 0.3830(3) 0.0661(16) Uani 1 1 d . . .
H101 H 0.1585 0.5414 0.3743 0.079 Uiso 1 1 calc R . .
C102 C 0.2123(3) 0.6060(3) 0.3538(3) 0.0631(15) Uani 1 1 d . . .
H102 H 0.1749 0.6223 0.3255 0.076 Uiso 1 1 calc R . .
C103 C 0.2781(3) 0.6304(2) 0.3658(2) 0.0540(12) Uani 1 1 d . . .
H103 H 0.2849 0.6630 0.3441 0.065 Uiso 1 1 calc R . .
C104 C 0.7718(3) 0.6384(2) 0.3792(3) 0.0559(13) Uani 1 1 d . . .
H104 H 0.7884 0.6677 0.4064 0.067 Uiso 1 1 calc R . .
C105 C 0.7104(5) 0.7021(3) 0.3046(4) 0.095(3) Uani 1 1 d . . .
H10A H 0.7378 0.7276 0.3339 0.143 Uiso 1 1 calc R . .
H10B H 0.6602 0.7072 0.3066 0.143 Uiso 1 1 calc R . .
H10C H 0.7195 0.7080 0.2598 0.143 Uiso 1 1 calc R . .
C106 C 0.7059(3) 0.6076(3) 0.2779(3) 0.0757(19) Uani 1 1 d . . .
H10D H 0.7286 0.5736 0.2919 0.114 Uiso 1 1 calc R . .
H10E H 0.7178 0.6175 0.2350 0.114 Uiso 1 1 calc R . .
H10F H 0.6548 0.6039 0.2750 0.114 Uiso 1 1 calc R . .
C107 C 0.8891(3) 0.8034(2) 0.3186(3) 0.0614(14) Uani 1 1 d . . .
H10G H 0.8932 0.7983 0.3659 0.092 Uiso 1 1 calc R . .
H10H H 0.8442 0.7888 0.2975 0.092 Uiso 1 1 calc R . .
H10I H 0.8913 0.8418 0.3088 0.092 Uiso 1 1 calc R . .
O21A O 0.4772(6) 0.6399(4) 0.6847(5) 0.078(2) Uani 0.50 1 d P E 2
C70A C 0.8356(6) 0.9940(4) 0.6743(6) 0.0650(10) Uani 0.50 1 d PD F 2
H70C H 0.7960 1.0100 0.6447 0.078 Uiso 0.50 1 calc PR F 2
H70D H 0.8767 1.0183 0.6775 0.078 Uiso 0.50 1 calc PR F 2
C76A C 0.5451(6) 1.0025(5) 0.7877(7) 0.0732(9) Uani 0.50 1 d PD D 2
H76D H 0.5715 0.9974 0.8315 0.110 Uiso 0.50 1 calc PR D 2
H76E H 0.5102 0.9738 0.7784 0.110 Uiso 0.50 1 calc PR D 2
H76F H 0.5211 1.0372 0.7855 0.110 Uiso 0.50 1 calc PR D 2
C71A C 0.8168(6) 0.9840(4) 0.7361(6) 0.0650(10) Uani 0.50 1 d PD F 2
H71C H 0.8491 0.9569 0.7588 0.078 Uiso 0.50 1 calc PR F 2
H71D H 0.7687 0.9689 0.7306 0.078 Uiso 0.50 1 calc PR F 2
C72A C 0.8190(6) 1.0374(4) 0.7815(7) 0.0650(10) Uani 0.50 1 d PD F 2
H72D H 0.8060 1.0279 0.8241 0.097 Uiso 0.50 1 calc PR F 2
H72E H 0.7858 1.0640 0.7602 0.097 Uiso 0.50 1 calc PR F 2
H72F H 0.8666 1.0525 0.7876 0.097 Uiso 0.50 1 calc PR F 2
C69 C 0.8523(3) 0.9435(2) 0.6527(3) 0.0650(10) Uani 0.50 1 d PD C 1
H69A H 0.8731 0.9657 0.6208 0.078 Uiso 0.50 1 calc PR C 1
H69B H 0.8897 0.9216 0.6779 0.078 Uiso 0.50 1 calc PR C 1
C69A C 0.8523(3) 0.9435(2) 0.6527(3) 0.0650(10) Uani 0.50 1 d PD F 2
H69C H 0.8760 0.9234 0.6910 0.078 Uiso 0.50 1 calc PR F 2
H69D H 0.8871 0.9483 0.6224 0.078 Uiso 0.50 1 calc PR F 2
C75A C 0.5977(3) 1.0009(3) 0.7354(3) 0.0732(9) Uani 0.50 1 d PD D 2
H75C H 0.6332 1.0297 0.7442 0.088 Uiso 0.50 1 calc PR D 2
H75D H 0.6225 0.9660 0.7373 0.088 Uiso 0.50 1 calc PR D 2
C74A C 0.5561(3) 1.0084(3) 0.6710(3) 0.0732(9) Uani 0.50 1 d PD D 2
H74C H 0.5876 1.0200 0.6398 0.088 Uiso 0.50 1 calc PR D 2
H74D H 0.5213 1.0372 0.6737 0.088 Uiso 0.50 1 calc PR D 2
C73A C 0.5187(3) 0.9588(2) 0.6459(4) 0.0732(9) Uani 0.50 1 d PD D 2
H73C H 0.4938 0.9431 0.6800 0.088 Uiso 0.50 1 calc PR D 2
H73D H 0.4835 0.9673 0.6075 0.088 Uiso 0.50 1 calc PR D 2
O22A O 1.0221(7) 0.6094(5) 0.6933(6) 0.0871(19) Uani 0.40 1 d P G 2

loop_
_atom_site_aniso_label
_atom_site_aniso_U_11
_atom_site_aniso_U_22
_atom_site_aniso_U_33
_atom_site_aniso_U_23
_atom_site_aniso_U_13
_atom_site_aniso_U_12
Cd1 0.04341(19) 0.03993(17) 0.03333(15) 0.00191(11) 0.01241(12) 0.00051(12)
Cd2 0.0461(2) 0.03810(18) 0.04331(18) 0.00647(12) -0.00489(14) -0.01138(13)
O1 0.0179(12) 0.0438(15) 0.0322(13) 0.0008(11) 0.0072(10) 0.0008(10)
O2 0.0207(12) 0.0427(15) 0.0419(15) -0.0057(12) 0.0095(11) -0.0036(11)
O3 0.0202(12) 0.0432(15) 0.0331(13) -0.0003(11) 0.0083(10) 0.0005(10)
O4 0.0223(13) 0.0457(16) 0.0408(14) 0.0096(12) 0.0069(11) -0.0017(11)
O5 0.0531(19) 0.0456(17) 0.0384(15) 0.0019(13) 0.0191(14) -0.0062(14)
O6 0.0518(19) 0.0447(17) 0.0385(15) 0.0013(13) 0.0149(13) 0.0003(14)
O7 0.058(2) 0.055(2) 0.0472(18) -0.0080(15) -0.0100(16) 0.0115(17)
O8 0.085(3) 0.059(2) 0.0477(19) 0.0184(16) -0.0197(18) -0.035(2)
O9 0.0196(13) 0.0430(17) 0.079(2) -0.0054(15) 0.0042(14) -0.0002(12)
O10 0.0277(15) 0.0476(17) 0.0614(19) 0.0073(15) 0.0106(13) 0.0018(13)
O11 0.0224(13) 0.0435(16) 0.0616(19) -0.0030(14) 0.0140(13) -0.0006(12)
O12 0.0216(13) 0.0446(16) 0.0563(18) 0.0073(14) 0.0066(12) 0.0011(12)
O13 0.223(8) 0.104(4) 0.068(3) -0.023(3) -0.018(4) 0.104(5)
O14 0.084(3) 0.062(2) 0.089(3) -0.016(2) 0.058(3) -0.016(2)
O15 0.051(2) 0.056(2) 0.057(2) -0.0159(16) -0.0017(16) 0.0102(16)
O16 0.057(2) 0.050(2) 0.075(2) -0.0115(18) 0.0097(19) -0.0104(17)
O17 0.0440(18) 0.0451(18) 0.0539(19) 0.0009(14) 0.0101(15) 0.0017(14)
O18 0.063(2) 0.0425(18) 0.068(2) 0.0024(16) 0.0170(18) -0.0138(16)
O19 0.072(3) 0.073(3) 0.090(3) 0.023(2) -0.002(2) 0.013(2)
O20 0.079(3) 0.061(2) 0.092(3) -0.010(2) 0.045(2) -0.018(2)
O21 0.076(4) 0.072(4) 0.092(5) 0.033(3) 0.031(4) -0.005(4)
O22 0.096(5) 0.085(5) 0.083(4) -0.002(4) 0.023(4) 0.001(4)
O23 0.082(4) 0.133(5) 0.162(6) -0.035(5) -0.010(4) 0.014(4)
N00H 0.047(2) 0.0332(18) 0.0384(17) 0.0020(14) -0.0015(15) -0.0055(15)
N00K 0.052(2) 0.049(2) 0.0364(18) -0.0026(15) 0.0210(16) -0.0020(17)
N00L 0.056(2) 0.0322(18) 0.0399(18) 0.0041(14) 0.0031(16) -0.0040(16)
N00M 0.0324(19) 0.055(2) 0.050(2) 0.0074(17) 0.0051(16) -0.0048(16)
N00N 0.056(2) 0.044(2) 0.0399(19) 0.0046(15) 0.0174(17) 0.0073(18)
N00R 0.047(2) 0.061(3) 0.056(2) -0.004(2) 0.0150(19) -0.0058(19)
C1 0.0136(15) 0.041(2) 0.0397(19) 0.0033(15) 0.0037(13) -0.0035(14)
C2 0.0174(16) 0.043(2) 0.0339(18) 0.0058(15) 0.0035(13) -0.0022(14)
C3 0.0158(16) 0.046(2) 0.0339(18) 0.0025(16) 0.0042(13) 0.0004(14)
C4 0.0201(17) 0.040(2) 0.0348(18) 0.0028(15) 0.0071(14) 0.0011(14)
C5 0.0174(16) 0.042(2) 0.0354(18) 0.0066(15) 0.0052(14) 0.0017(14)
C6 0.0152(15) 0.043(2) 0.0340(18) 0.0019(15) 0.0076(13) -0.0008(14)
C7 0.0229(17) 0.041(2) 0.0378(19) 0.0081(16) 0.0090(15) 0.0050(15)
C8 0.0271(18) 0.0357(19) 0.0317(17) 0.0077(14) 0.0065(14) 0.0012(14)
C9 0.038(2) 0.032(2) 0.044(2) 0.0058(16) 0.0155(17) 0.0049(16)
C10 0.045(2) 0.033(2) 0.047(2) 0.0002(17) 0.0105(19) -0.0027(17)
C11 0.035(2) 0.037(2) 0.043(2) 0.0050(16) 0.0065(17) -0.0083(16)
C12 0.0253(18) 0.0352(19) 0.0326(17) 0.0064(14) 0.0078(14) -0.0025(14)
C13 0.0254(17) 0.0318(18) 0.0310(17) 0.0054(14) 0.0076(14) -0.0008(14)
C14 0.0233(18) 0.041(2) 0.0376(19) 0.0071(16) 0.0089(15) -0.0047(15)
C15 0.0172(16) 0.042(2) 0.0342(18) 0.0052(15) 0.0079(13) -0.0025(14)
C16 0.0225(17) 0.040(2) 0.0380(19) 0.0016(16) 0.0065(14) -0.0041(15)
C17 0.0204(17) 0.046(2) 0.0337(18) 0.0020(16) 0.0071(14) -0.0064(15)
C18 0.0213(17) 0.044(2) 0.0387(19) 0.0062(16) 0.0064(14) -0.0045(15)
C19 0.0181(16) 0.039(2) 0.0387(19) 0.0006(15) 0.0072(14) -0.0008(14)
C20 0.0152(15) 0.041(2) 0.0351(18) 0.0006(15) 0.0079(13) -0.0023(14)
C21 0.0251(18) 0.037(2) 0.044(2) 0.0016(16) 0.0079(16) 0.0050(15)
C22 0.0248(18) 0.0313(18) 0.0382(19) -0.0001(14) 0.0057(14) -0.0009(14)
C23 0.033(2) 0.034(2) 0.041(2) 0.0021(16) 0.0035(16) 0.0005(15)
C24 0.039(2) 0.040(2) 0.040(2) 0.0055(17) 0.0048(17) -0.0046(18)
C25 0.032(2) 0.037(2) 0.042(2) 0.0021(16) 0.0120(16) -0.0073(16)
C26 0.0273(18) 0.0312(18) 0.0365(19) -0.0014(14) 0.0051(15) -0.0018(14)
C27 0.0285(18) 0.0315(18) 0.0334(18) -0.0010(14) 0.0068(14) -0.0010(14)
C28 0.0198(17) 0.038(2) 0.041(2) 0.0003(15) 0.0051(14) -0.0062(14)
C29 0.0247(18) 0.048(2) 0.0324(18) 0.0032(16) 0.0047(14) -0.0009(16)
C30 0.027(2) 0.059(3) 0.035(2) 0.0009(18) 0.0071(16) -0.0102(18)
C31 0.0205(19) 0.074(3) 0.040(2) 0.007(2) -0.0001(16) -0.0034(19)
C32 0.046(3) 0.155(7) 0.034(2) -0.017(3) 0.009(2) -0.038(4)
C33 0.056(4) 0.279(13) 0.036(3) 0.011(5) 0.003(3) -0.080(6)
C34 0.047(3) 0.074(3) 0.044(2) -0.008(2) 0.013(2) -0.019(3)
C35 0.0277(19) 0.050(2) 0.040(2) 0.0021(17) 0.0141(16) 0.0068(17)
C36 0.040(2) 0.048(2) 0.039(2) -0.0012(18) 0.0135(17) 0.0037(19)
C37 0.037(2) 0.052(3) 0.042(2) -0.0026(19) 0.0067(18) 0.0021(19)
C38 0.042(3) 0.062(3) 0.055(3) 0.009(2) 0.008(2) 0.001(2)
C39 0.0159(17) 0.048(2) 0.046(2) -0.0012(17) 0.0061(15) -0.0032(15)
C40 0.0237(19) 0.044(2) 0.049(2) 0.0015(18) 0.0042(16) 0.0016(16)
C41 0.0208(18) 0.055(3) 0.053(2) -0.005(2) 0.0065(17) -0.0024(17)
C42 0.0238(19) 0.062(3) 0.049(2) 0.005(2) 0.0136(17) -0.0061(18)
C43 0.0205(18) 0.053(3) 0.057(3) 0.013(2) 0.0115(17) -0.0074(17)
C44 0.0156(17) 0.043(2) 0.060(3) 0.0021(19) 0.0071(16) -0.0013(15)
C45 0.032(2) 0.066(3) 0.069(3) 0.025(3) 0.020(2) -0.005(2)
C46 0.032(2) 0.056(3) 0.055(3) 0.022(2) 0.0141(19) 0.0022(19)
C47 0.045(3) 0.068(3) 0.053(3) 0.018(2) 0.025(2) 0.009(2)
C48 0.052(3) 0.074(4) 0.046(3) 0.010(2) 0.017(2) 0.008(2)
C49 0.041(3) 0.068(3) 0.046(2) 0.015(2) 0.009(2) 0.002(2)
C50 0.032(2) 0.052(3) 0.047(2) 0.0176(19) 0.0119(18) 0.0050(18)
C51 0.037(2) 0.046(2) 0.049(2) 0.0149(19) 0.0144(19) 0.0023(18)
C52 0.033(2) 0.051(3) 0.052(2) 0.012(2) 0.0127(18) 0.0071(18)
C53 0.0196(18) 0.051(2) 0.048(2) 0.0080(19) 0.0107(16) 0.0032(16)
C54 0.0209(18) 0.056(3) 0.041(2) 0.0005(18) 0.0044(15) 0.0056(17)
C55 0.0168(17) 0.049(2) 0.046(2) -0.0037(18) 0.0096(15) 0.0017(15)
C56 0.0210(17) 0.045(2) 0.045(2) 0.0046(17) 0.0134(15) 0.0011(15)
C57 0.0150(16) 0.051(2) 0.042(2) 0.0008(17) 0.0095(14) -0.0001(15)
C58 0.0145(16) 0.048(2) 0.048(2) -0.0011(18) 0.0081(15) -0.0003(15)
C59 0.0255(19) 0.050(2) 0.042(2) 0.0027(18) 0.0117(16) 0.0011(17)
C60 0.0221(18) 0.048(2) 0.0336(18) 0.0005(16) 0.0059(14) -0.0021(15)
C61 0.030(2) 0.050(2) 0.040(2) 0.0047(18) 0.0070(16) -0.0045(17)
C62 0.043(2) 0.046(2) 0.045(2) 0.0065(19) 0.0077(19) -0.0015(19)
C63 0.034(2) 0.050(2) 0.038(2) -0.0006(17) 0.0068(16) 0.0017(18)
C64 0.0245(18) 0.045(2) 0.0371(19) -0.0027(16) 0.0046(15) -0.0018(16)
C65 0.0238(18) 0.043(2) 0.0370(19) -0.0025(16) 0.0056(15) -0.0019(15)
C66 0.0218(18) 0.050(2) 0.047(2) -0.0031(18) 0.0052(16) -0.0019(16)
C67 0.039(3) 0.062(3) 0.059(3) -0.020(2) 0.006(2) 0.005(2)
C68 0.028(2) 0.052(3) 0.058(3) -0.011(2) 0.0094(19) 0.0048(18)
C70 0.045(2) 0.0451(19) 0.102(3) -0.0036(19) 0.001(2) -0.0062(14)
C71 0.045(2) 0.0451(19) 0.102(3) -0.0036(19) 0.001(2) -0.0062(14)
C72 0.045(2) 0.0451(19) 0.102(3) -0.0036(19) 0.001(2) -0.0062(14)
C73 0.056(2) 0.067(2) 0.098(3) -0.0074(18) 0.0157(17) 0.0080(15)
C74 0.056(2) 0.067(2) 0.098(3) -0.0074(18) 0.0157(17) 0.0080(15)
C75 0.056(2) 0.067(2) 0.098(3) -0.0074(18) 0.0157(17) 0.0080(15)
C76 0.056(2) 0.067(2) 0.098(3) -0.0074(18) 0.0157(17) 0.0080(15)
C77 0.038(3) 0.070(4) 0.062(3) 0.007(3) 0.009(2) 0.008(2)
C78 0.136(8) 0.093(6) 0.078(5) 0.021(4) -0.032(5) -0.014(5)
C79 0.029(3) 0.060(3) 0.136(6) -0.008(4) 0.003(3) -0.002(2)
C80 0.053(3) 0.041(2) 0.051(3) 0.0080(19) -0.005(2) -0.008(2)
C81 0.057(3) 0.045(3) 0.049(3) 0.003(2) 0.003(2) -0.016(2)
C82 0.046(3) 0.052(3) 0.043(2) -0.0077(19) 0.0063(19) -0.012(2)
C83 0.039(2) 0.047(2) 0.035(2) -0.0097(17) 0.0059(17) 0.0012(18)
C84 0.045(2) 0.035(2) 0.0337(19) -0.0042(15) 0.0060(17) -0.0017(17)
C85 0.043(2) 0.053(3) 0.040(2) -0.0113(19) 0.0081(18) 0.005(2)
C86 0.043(3) 0.054(3) 0.042(2) -0.010(2) 0.0040(19) 0.012(2)
C87 0.057(3) 0.038(2) 0.0336(19) -0.0054(16) 0.0074(18) 0.0098(19)
C88 0.048(2) 0.032(2) 0.0340(19) -0.0061(15) 0.0035(17) 0.0013(17)
C89 0.063(3) 0.039(2) 0.046(2) -0.0009(19) 0.002(2) 0.010(2)
C90 0.077(4) 0.034(2) 0.048(3) 0.0085(19) 0.005(2) 0.000(2)
C91 0.062(3) 0.040(2) 0.053(3) 0.005(2) 0.003(2) -0.010(2)
C92 0.068(3) 0.050(3) 0.050(3) 0.007(2) 0.014(2) 0.003(2)
C93 0.082(4) 0.060(3) 0.054(3) 0.016(3) 0.014(3) 0.016(3)
C94 0.087(4) 0.044(3) 0.067(3) 0.012(2) 0.029(3) 0.009(3)
C95 0.076(4) 0.043(3) 0.063(3) 0.004(2) 0.039(3) 0.005(2)
C96 0.059(3) 0.042(2) 0.046(2) -0.0011(19) 0.024(2) 0.001(2)
C97 0.096(5) 0.046(3) 0.077(4) -0.002(3) 0.045(4) -0.009(3)
C98 0.085(5) 0.056(3) 0.074(4) -0.012(3) 0.034(3) -0.018(3)
C99 0.062(3) 0.061(3) 0.053(3) -0.015(2) 0.025(2) -0.012(3)
C100 0.064(3) 0.048(3) 0.042(2) -0.0098(19) 0.026(2) -0.004(2)
C101 0.066(4) 0.090(4) 0.045(3) -0.013(3) 0.018(3) -0.017(3)
C102 0.056(3) 0.091(4) 0.044(3) -0.006(3) 0.012(2) -0.006(3)
C103 0.057(3) 0.070(3) 0.037(2) 0.002(2) 0.012(2) 0.000(3)
C104 0.042(3) 0.067(3) 0.061(3) 0.011(2) 0.012(2) -0.003(2)
C105 0.122(7) 0.067(4) 0.088(5) 0.024(4) -0.015(5) -0.008(4)
C106 0.038(3) 0.096(5) 0.090(4) -0.028(4) 0.001(3) -0.002(3)
C107 0.070(4) 0.053(3) 0.059(3) -0.001(2) 0.000(3) 0.001(3)
O21A 0.076(4) 0.072(4) 0.092(5) 0.033(3) 0.031(4) -0.005(4)
C70A 0.045(2) 0.0451(19) 0.102(3) -0.0036(19) 0.001(2) -0.0062(14)
C76A 0.056(2) 0.067(2) 0.098(3) -0.0074(18) 0.0157(17) 0.0080(15)
C71A 0.045(2) 0.0451(19) 0.102(3) -0.0036(19) 0.001(2) -0.0062(14)
C72A 0.045(2) 0.0451(19) 0.102(3) -0.0036(19) 0.001(2) -0.0062(14)
C69 0.045(2) 0.0451(19) 0.102(3) -0.0036(19) 0.001(2) -0.0062(14)
C69A 0.045(2) 0.0451(19) 0.102(3) -0.0036(19) 0.001(2) -0.0062(14)
C75A 0.056(2) 0.067(2) 0.098(3) -0.0074(18) 0.0157(17) 0.0080(15)
C74A 0.056(2) 0.067(2) 0.098(3) -0.0074(18) 0.0157(17) 0.0080(15)
C73A 0.056(2) 0.067(2) 0.098(3) -0.0074(18) 0.0157(17) 0.0080(15)
O22A 0.096(5) 0.085(5) 0.083(4) -0.002(4) 0.023(4) 0.001(4)

loop_
_atom_type_symbol
_atom_type_description
_atom_type_scat_dispersion_real
_atom_type_scat_dispersion_imag
_atom_type_scat_source
C C 0.0033 0.0016 'International Tables Vol C Tables 4.2.6.8 and 6.1.1.4'
H H 0.0000 0.0000 'International Tables Vol C Tables 4.2.6.8 and 6.1.1.4'
N N 0.0061 0.0033 'International Tables Vol C Tables 4.2.6.8 and 6.1.1.4'
O O 0.0106 0.0060 'International Tables Vol C Tables 4.2.6.8 and 6.1.1.4'
Cd Cd -0.8075 1.2024 'International Tables Vol C Tables 4.2.6.8 and 6.1.1.4'

loop_
_geom_angle_atom_site_label_1
_geom_angle_atom_site_label_2
_geom_angle_atom_site_label_3
_geom_angle
O15 Cd1 N00N 126.26(14)
O15 Cd1 N00K 105.48(14)
N00N Cd1 N00K 72.05(15)
O15 Cd1 O5 138.33(13)
N00N Cd1 O5 95.32(12)
N00K Cd1 O5 88.46(12)
O15 Cd1 O17 89.60(12)
N00N Cd1 O17 86.51(13)
N00K Cd1 O17 158.32(13)
O5 Cd1 O17 90.40(12)
O15 Cd1 O6 83.13(13)
N00N Cd1 O6 149.87(12)
N00K Cd1 O6 109.54(12)
O5 Cd1 O6 55.25(11)
O17 Cd1 O6 87.31(12)
O15 Cd1 C29 110.77(14)
N00N Cd1 C29 122.66(13)
N00K Cd1 C29 100.18(12)
O5 Cd1 C29 27.60(12)
O17 Cd1 C29 88.50(12)
O6 Cd1 C29 27.65(12)
O14 Cd2 O8 126.79(17)
O14 Cd2 N00H 98.29(14)
O8 Cd2 N00H 109.22(14)
O14 Cd2 N00L 128.58(16)
O8 Cd2 N00L 103.48(14)
N00H Cd2 N00L 71.35(13)
O14 Cd2 O18 89.20(14)
O8 Cd2 O18 85.63(13)
N00H Cd2 O18 153.46(13)
N00L Cd2 O18 84.04(14)
O14 Cd2 O7 82.04(15)
O8 Cd2 O7 53.79(12)
N00H Cd2 O7 90.90(13)
N00L Cd2 O7 145.55(13)
O18 Cd2 O7 115.42(13)
O14 Cd2 C30 103.36(17)
O8 Cd2 C30 27.03(13)
N00H Cd2 C30 103.96(12)
N00L Cd2 C30 128.06(14)
O18 Cd2 C30 98.94(13)
O7 Cd2 C30 27.08(13)
C6 O1 C31 114.0(3)
C20 O3 C35 114.7(3)
C29 O5 Cd1 92.2(3)
C29 O6 Cd1 90.9(2)
C30 O7 Cd2 89.0(3)
C30 O8 Cd2 94.8(3)
C44 O9 C69 114.6(3)
C58 O11 C73 113.2(4)
C67 O14 Cd2 117.6(4)
C68 O15 Cd1 104.3(3)
C77 O17 Cd1 115.1(3)
C80 N00H C84 118.6(4)
C80 N00H Cd2 125.2(3)
C84 N00H Cd2 116.2(3)
C103 N00K C100 118.3(5)
C103 N00K Cd1 128.0(4)
C100 N00K Cd1 113.7(3)
C91 N00L C88 118.1(4)
C91 N00L Cd2 125.9(4)
C88 N00L Cd2 115.9(3)
C104 N00M C105 122.0(5)
C104 N00M C106 122.6(5)
C105 N00M C106 115.3(5)
C92 N00N C96 119.2(4)
C92 N00N Cd1 124.9(4)
C96 N00N Cd1 115.8(3)
C77 N00R C79 129.1(5)
C77 N00R C78 118.5(5)
C79 N00R C78 111.9(5)
C2 C1 C6 117.7(4)
C2 C1 C28 119.4(3)
C6 C1 C28 122.9(3)
C3 C2 C1 121.4(4)
C2 C3 C4 119.5(4)
C2 C3 C29 120.2(4)
C4 C3 C29 120.3(4)
C5 C4 C3 120.6(4)
C4 C5 C6 117.8(4)
C4 C5 C7 119.9(4)
C6 C5 C7 122.3(3)
C1 C6 O1 120.0(4)
C1 C6 C5 122.7(3)
O1 C6 C5 117.3(3)
C8 C7 C5 112.1(3)
C9 C8 C13 118.0(4)
C9 C8 C7 120.2(4)
C13 C8 C7 121.8(4)
C10 C9 C8 121.5(4)
C9 C10 C11 119.3(4)
C12 C11 C10 121.2(4)
C11 C12 C13 118.5(4)
C11 C12 C14 121.6(4)
C13 C12 C14 120.0(3)
O2 C13 C8 123.2(3)
O2 C13 C12 115.4(3)
C8 C13 C12 121.5(4)
C12 C14 C15 111.5(3)
C20 C15 C16 117.6(4)
C20 C15 C14 123.0(3)
C16 C15 C14 119.4(4)
C15 C16 C17 121.1(4)
C18 C17 C16 119.5(4)
C18 C17 C30 119.8(4)
C16 C17 C30 120.6(4)
C17 C18 C19 120.9(4)
C18 C19 C20 118.0(4)
C18 C19 C21 119.9(4)
C20 C19 C21 122.1(4)
C15 C20 O3 119.2(3)
C15 C20 C19 122.7(4)
O3 C20 C19 117.9(3)
C19 C21 C22 112.4(3)
C23 C22 C27 118.3(4)
C23 C22 C21 120.2(4)
C27 C22 C21 121.6(3)
C24 C23 C22 121.6(4)
C25 C24 C23 119.2(4)
C24 C25 C26 121.4(4)
C25 C26 C27 118.7(4)
C25 C26 C28 121.9(4)
C27 C26 C28 119.4(3)
O4 C27 C26 115.6(3)
O4 C27 C22 123.6(3)
C26 C27 C22 120.7(4)
C26 C28 C1 112.3(3)
O5 C29 O6 121.7(4)
O5 C29 C3 118.5(4)
O6 C29 C3 119.9(4)
O5 C29 Cd1 60.2(2)
O6 C29 Cd1 61.4(2)
C3 C29 Cd1 178.7(3)
O7 C30 O8 121.0(4)
O7 C30 C17 119.7(4)
O8 C30 C17 119.4(4)
O7 C30 Cd2 63.9(2)
O8 C30 Cd2 58.1(2)
C17 C30 Cd2 168.6(3)
O1 C31 C32 111.5(4)
C33 C32 C31 129.8(6)
C32 C33 C34 124.0(6)
O3 C35 C36 107.6(3)
C35 C36 C37 114.4(4)
C38 C37 C36 113.0(4)
C40 C39 C44 117.1(4)
C40 C39 C66 119.7(4)
C44 C39 C66 123.1(4)
C39 C40 C41 121.8(4)
C42 C41 C40 118.8(4)
C42 C41 C67 121.6(4)
C40 C41 C67 119.6(4)
C43 C42 C41 121.8(4)
C42 C43 C44 118.3(4)
C42 C43 C45 120.2(5)
C44 C43 C45 121.5(4)
O9 C44 C43 118.9(4)
O9 C44 C39 119.1(4)
C43 C44 C39 121.9(4)
C46 C45 C43 112.1(4)
C47 C46 C51 118.3(4)
C47 C46 C45 119.9(4)
C51 C46 C45 121.8(5)
C48 C47 C46 121.5(5)
C49 C48 C47 118.9(5)
C50 C49 C48 121.8(5)
C49 C50 C51 118.4(4)
C49 C50 C52 122.3(4)
C51 C50 C52 119.3(4)
O10 C51 C46 122.1(4)
O10 C51 C50 116.8(4)
C46 C51 C50 121.0(5)
C53 C52 C50 109.8(4)
C54 C53 C58 117.9(4)
C54 C53 C52 119.4(4)
C58 C53 C52 122.6(4)
C53 C54 C55 121.8(4)
C54 C55 C56 119.3(4)
C54 C55 C68 120.9(4)
C56 C55 C68 119.7(4)
C57 C56 C55 120.7(4)
C56 C57 C58 118.5(4)
C56 C57 C59 118.7(4)
C58 C57 C59 122.7(4)
O11 C58 C53 119.3(4)
O11 C58 C57 118.9(4)
C53 C58 C57 121.6(4)
C60 C59 C57 110.0(3)
C61 C60 C65 118.4(4)
C61 C60 C59 121.0(4)
C65 C60 C59 120.6(4)
C62 C61 C60 120.9(4)
C61 C62 C63 119.9(4)
C64 C63 C62 120.9(4)
C63 C64 C65 118.4(4)
C63 C64 C66 121.9(4)
C65 C64 C66 119.6(4)
O12 C65 C60 121.2(4)
O12 C65 C64 117.3(3)
C60 C65 C64 121.4(4)
C39 C66 C64 112.5(3)
O14 C67 O13 121.2(5)
O14 C67 C41 118.8(5)
O13 C67 C41 119.9(5)
O16 C68 O15 122.9(5)
O16 C68 C55 119.8(4)
O15 C68 C55 117.3(5)
C71 C70 C69 110.3(8)
C72 C71 C70 118.6(9)
O11 C73 C74 109.0(5)
C75 C74 C73 112.5(6)
C74 C75 C76 107.2(7)
O17 C77 N00R 126.9(5)
N00H C80 C81 122.5(5)
C82 C81 C80 118.9(5)
C81 C82 C83 120.2(5)
C82 C83 C84 117.5(4)
C82 C83 C85 122.6(4)
C84 C83 C85 119.9(4)
N00H C84 C83 122.3(4)
N00H C84 C88 117.8(4)
C83 C84 C88 119.9(4)
C86 C85 C83 119.9(5)
C85 C86 C87 122.5(4)
C89 C87 C86 124.2(4)
C89 C87 C88 116.3(5)
C86 C87 C88 119.5(4)
N00L C88 C87 123.0(4)
N00L C88 C84 118.8(4)
C87 C88 C84 118.3(4)
C90 C89 C87 120.6(5)
C89 C90 C91 119.3(5)
N00L C91 C90 122.8(5)
N00N C92 C93 122.4(6)
C94 C93 C92 118.7(6)
C93 C94 C95 120.2(5)
C94 C95 C96 117.7(5)
C94 C95 C97 123.5(5)
C96 C95 C97 118.7(6)
N00N C96 C95 121.7(5)
N00N C96 C100 118.5(4)
C95 C96 C100 119.7(5)
C98 C97 C95 122.2(6)
C97 C98 C99 120.5(6)
C101 C99 C100 117.3(5)
C101 C99 C98 123.3(6)
C100 C99 C98 119.4(6)
N00K C100 C99 121.7(5)
N00K C100 C96 119.0(5)
C99 C100 C96 119.2(5)
C102 C101 C99 120.5(6)
C101 C102 C103 118.7(6)
N00K C103 C102 123.5(5)
O19 C104 N00M 123.5(6)
C70A C71A C72A 113.2(10)
O9 C69 C70 103.3(5)

loop_
_geom_bond_atom_site_label_1
_geom_bond_atom_site_label_2
_geom_bond_distance
Cd1 O15 2.212(3)
Cd1 N00N 2.292(4)
Cd1 N00K 2.345(4)
Cd1 O5 2.347(3)
Cd1 O17 2.349(3)
Cd1 O6 2.372(3)
Cd1 C29 2.701(4)
Cd2 O14 2.205(4)
Cd2 O8 2.326(4)
Cd2 N00H 2.328(4)
Cd2 N00L 2.334(4)
Cd2 O18 2.351(3)
Cd2 O7 2.450(3)
Cd2 C30 2.728(4)
O1 C6 1.391(4)
O1 C31 1.438(5)
O2 C13 1.357(5)
O3 C20 1.391(4)
O3 C35 1.440(4)
O4 C27 1.353(5)
O5 C29 1.253(5)
O6 C29 1.254(5)
O7 C30 1.242(6)
O8 C30 1.244(6)
O9 C44 1.380(5)
O9 C69 1.430(6)
O10 C51 1.349(6)
O11 C58 1.376(5)
O11 C73 1.451(6)
O12 C65 1.357(5)
O13 C67 1.226(8)
O14 C67 1.226(6)
O15 C68 1.266(6)
O16 C68 1.245(6)
O17 C77 1.258(6)
O19 C104 1.236(7)
O20 C107 1.409(7)
N00H C80 1.307(6)
N00H C84 1.359(6)
N00K C103 1.312(7)
N00K C100 1.352(6)
N00L C91 1.318(6)
N00L C88 1.346(6)
N00M C104 1.315(7)
N00M C105 1.432(8)
N00M C106 1.434(7)
N00N C92 1.323(7)
N00N C96 1.350(7)
N00R C77 1.286(7)
N00R C79 1.409(7)
N00R C78 1.503(8)
C1 C2 1.385(5)
C1 C6 1.385(5)
C1 C28 1.518(6)
C2 C3 1.381(6)
C3 C4 1.396(5)
C3 C29 1.487(5)
C4 C5 1.386(5)
C5 C6 1.394(6)
C5 C7 1.514(5)
C7 C8 1.510(5)
C8 C9 1.388(6)
C8 C13 1.397(5)
C9 C10 1.385(6)
C10 C11 1.386(6)
C11 C12 1.380(6)
C12 C13 1.403(5)
C12 C14 1.510(5)
C14 C15 1.517(5)
C15 C20 1.386(5)
C15 C16 1.396(5)
C16 C17 1.396(6)
C17 C18 1.388(6)
C17 C30 1.495(6)
C18 C19 1.391(5)
C19 C20 1.397(5)
C19 C21 1.504(6)
C21 C22 1.518(5)
C22 C23 1.385(5)
C22 C27 1.400(5)
C23 C24 1.382(6)
C24 C25 1.374(6)
C25 C26 1.384(5)
C26 C27 1.397(5)
C26 C28 1.505(5)
C31 C32 1.445(7)
C32 C33 1.333(8)
C33 C34 1.466(7)
C35 C36 1.512(6)
C36 C37 1.521(6)
C37 C38 1.511(7)
C39 C40 1.382(6)
C39 C44 1.402(6)
C39 C66 1.505(6)
C40 C41 1.385(6)
C41 C42 1.384(7)
C41 C67 1.489(7)
C42 C43 1.363(7)
C43 C44 1.392(7)
C43 C45 1.521(7)
C45 C46 1.512(7)
C46 C47 1.391(8)
C46 C51 1.400(6)
C47 C48 1.386(8)
C48 C49 1.385(7)
C49 C50 1.381(7)
C50 C51 1.405(6)
C50 C52 1.522(6)
C52 C53 1.516(6)
C53 C54 1.377(7)
C53 C58 1.396(6)
C54 C55 1.383(6)
C55 C56 1.394(6)
C55 C68 1.487(6)
C56 C57 1.381(6)
C57 C58 1.398(6)
C57 C59 1.519(6)
C59 C60 1.512(6)
C60 C61 1.389(6)
C60 C65 1.396(5)
C61 C62 1.386(6)
C62 C63 1.391(6)
C63 C64 1.382(6)
C64 C65 1.409(6)
C64 C66 1.511(6)
C70 C71 1.574(13)
C70 C69 1.575(12)
C71 C72 1.569(13)
C73 C74 1.487(8)
C74 C75 1.463(8)
C75 C76 1.574(12)
C80 C81 1.412(7)
C81 C82 1.348(7)
C82 C83 1.392(7)
C83 C84 1.400(6)
C83 C85 1.434(7)
C84 C88 1.437(6)
C85 C86 1.331(7)
C86 C87 1.418(7)
C87 C89 1.404(7)
C87 C88 1.418(6)
C89 C90 1.337(8)
C90 C91 1.408(7)
C92 C93 1.401(7)
C93 C94 1.367(9)
C94 C95 1.390(9)
C95 C96 1.410(7)
C95 C97 1.422(9)
C96 C100 1.429(7)
C97 C98 1.336(10)
C98 C99 1.428(8)
C99 C101 1.386(9)
C99 C100 1.418(7)
C101 C102 1.345(9)
C102 C103 1.393(8)
C70A C71A 1.403(14)
C71A C72A 1.628(13)
